data_7707998
loop_
_publ_author_name
'Demakov, Pavel A.'
'Ryadun, Alexey A.'
'Dorovatovskii, Pavel V.'
'Lazarenko, Vladimir A.'
'Samsonenko, Denis G.'
'Brylev, Konstantin A.'
'Fedin, Vladimir P.'
'Dybtsev, Danil N.'

_publ_section_title
;
 Intense multi-colored luminescence in a series of rare-earth
 metal-organic frameworks with aliphatic linkers.
;
_journal_issue 34
_journal_name_full 'Dalton transactions (Cambridge, England : 2003)'
_journal_page_first 11899
_journal_page_last 11908
_journal_paper_doi 10.1039/d1dt00872b
_journal_volume 50
_journal_year 2021
_chemical_formula_sum 'C49.5 H49.5 N4.5 O12.5 Tb2'
_chemical_formula_weight 1225.27
_space_group_crystal_system monoclinic
_space_group_IT_number 14
_space_group_name_Hall '-P 2yn'
_space_group_name_H-M_alt 'P 1 21/n 1'
_atom_sites_solution_hydrogens geom
_atom_sites_solution_primary dual
_atom_sites_solution_secondary difmap
_audit_creation_method SHELXL-2018/3
_audit_update_record
;
2020-08-23 deposited with the CCDC.	2021-04-14 downloaded from the CCDC.
;
_cell_angle_alpha 90
_cell_angle_beta 98.908(3)
_cell_angle_gamma 90
_cell_formula_units_Z 2
_cell_length_a 10.411(2)
_cell_length_b 17.893(3)
_cell_length_c 12.831(2)
_cell_measurement_reflns_used 6780
_cell_measurement_temperature 100(2)
_cell_measurement_theta_max 31.0
_cell_measurement_theta_min 2.2
_cell_volume 2361.4(7)
_computing_cell_refinement 'XDS (Kabsch, 2010)'
_computing_data_collection 'Marccd (Doyle, 2011)'
_computing_data_reduction 'XDS (Kabsch, 2010)'
_computing_molecular_graphics 'ShelXle (H\"ubschle, 2011)'
_computing_publication_material 'CIFTAB (Sheldrick, 2015)'
_computing_structure_refinement 'SHELXL-2018 (Sheldrick, 2015)'
_computing_structure_solution 'SHELXT-2018 (Sheldrick, 2015)'
_diffrn_ambient_temperature 100(2)
_diffrn_detector_area_resol_mean 12.4
_diffrn_measured_fraction_theta_full 0.999
_diffrn_measured_fraction_theta_max 0.998
_diffrn_measurement_device_type 'Rayonix SX-165 CCD'
_diffrn_measurement_method '\f scan'
_diffrn_radiation_monochromator 'Double Crystal Monochromator'
_diffrn_radiation_source synchrotron
_diffrn_radiation_type synchrotron
_diffrn_radiation_wavelength 0.79475
_diffrn_reflns_av_R_equivalents 0.0636
_diffrn_reflns_av_unetI/netI 0.0516
_diffrn_reflns_Laue_measured_fraction_full 0.999
_diffrn_reflns_Laue_measured_fraction_max 0.998
_diffrn_reflns_limit_h_max 12
_diffrn_reflns_limit_h_min -13
_diffrn_reflns_limit_k_max 23
_diffrn_reflns_limit_k_min -23
_diffrn_reflns_limit_l_max 16
_diffrn_reflns_limit_l_min -16
_diffrn_reflns_number 19162
_diffrn_reflns_point_group_measured_fraction_full 0.999
_diffrn_reflns_point_group_measured_fraction_max 0.998
_diffrn_reflns_theta_full 28.500
_diffrn_reflns_theta_max 31.015
_diffrn_reflns_theta_min 2.202
_diffrn_source synchrotron
_exptl_absorpt_coefficient_mu 4.046
_exptl_absorpt_correction_T_max 1.000
_exptl_absorpt_correction_T_min 0.892
_exptl_absorpt_correction_type multi-scan
_exptl_absorpt_process_details 'XDS (Kabsch, 2010)'
_exptl_crystal_colour colorless
_exptl_crystal_density_diffrn 1.723
_exptl_crystal_description block
_exptl_crystal_F_000 1216
_exptl_crystal_preparation Luminescent
_exptl_crystal_size_max 0.05
_exptl_crystal_size_mid 0.03
_exptl_crystal_size_min 0.02
_refine_diff_density_max 0.907
_refine_diff_density_min -1.060
_refine_diff_density_rms 0.139
_refine_ls_extinction_coef 0.0076(5)
_refine_ls_extinction_expression Fc^*^=kFc[1+0.001xFc^2^\l^3^/sin(2\q)]^-1/4^
_refine_ls_extinction_method 'SHELXL-2018/3 (Sheldrick 2018)'
_refine_ls_goodness_of_fit_ref 1.031
_refine_ls_hydrogen_treatment constr
_refine_ls_matrix_type full
_refine_ls_number_parameters 598
_refine_ls_number_reflns 5388
_refine_ls_number_restraints 1895
_refine_ls_restrained_S_all 0.892
_refine_ls_R_factor_all 0.0703
_refine_ls_R_factor_gt 0.0443
_refine_ls_shift/su_max 0.001
_refine_ls_shift/su_mean 0.000
_refine_ls_structure_factor_coef Fsqd
_refine_ls_weighting_details 'w=1/[\s^2^(Fo^2^)+(0.0671P)^2^+1.1711P] where P=(Fo^2^+2Fc^2^)/3'
_refine_ls_weighting_scheme calc
_refine_ls_wR_factor_gt 0.1051
_refine_ls_wR_factor_ref 0.1149
_reflns_Friedel_coverage 0.000
_reflns_number_gt 3922
_reflns_number_total 5388
_reflns_threshold_expression 'I > 2\s(I)'
_cod_data_source_file d1dt00872b2.cif
_cod_data_source_block dp474
_cod_depositor_comments 'Adding full bibliography for 7707996--7708001.cif.'
_cod_original_sg_symbol_H-M 'P 21/n'
_cod_database_code 7707998
_shelx_shelxl_version_number 2018/3
_shelx_space_group_comment
;
The symmetry employed for this shelxl refinement is uniquely defined
by the following loop, which should always be used as a source of
symmetry information in preference to the above space-group names.
They are only intended as comments.
;
_shelx_estimated_absorpt_t_min 0.823
_shelx_estimated_absorpt_t_max 0.923

loop_
_space_group_symop_operation_xyz
'x, y, z'
'-x+1/2, y+1/2, -z+1/2'
'-x, -y, -z'
'x-1/2, -y-1/2, z-1/2'

loop_
_atom_site_label
_atom_site_type_symbol
_atom_site_fract_x
_atom_site_fract_y
_atom_site_fract_z
_atom_site_U_iso_or_equiv
_atom_site_adp_type
_atom_site_occupancy
_atom_site_site_symmetry_order
_atom_site_calc_flag
_atom_site_refinement_flags_posn
_atom_site_refinement_flags_adp
_atom_site_refinement_flags_occupancy
_atom_site_disorder_assembly
_atom_site_disorder_group
Tb1 Tb 0.48781(3) 0.55398(2) 0.36712(2) 0.03524(13) Uani 1 1 d . . . . .
O11 O 0.5137(5) 0.4266(2) 0.3427(4) 0.0464(10) Uani 1 1 d . . . . .
C11 C 0.5618(7) 0.3712(3) 0.3995(6) 0.0486(16) Uani 1 1 d . . . . .
O12 O 0.5579(4) 0.3635(2) 0.4975(4) 0.0498(11) Uani 1 1 d . . . . .
C12 C 0.6351(7) 0.3133(4) 0.3436(6) 0.0556(18) Uani 1 1 d . . . . .
H12 H 0.685054 0.341609 0.295911 0.067 Uiso 1 1 calc R U . . .
O13 O 0.8474(5) 0.1507(3) 0.1344(5) 0.0630(14) Uani 1 1 d . . . . .
C13 C 0.5406(7) 0.2623(4) 0.2732(8) 0.073(3) Uani 1 1 d . . . . .
H13A H 0.478051 0.293255 0.225649 0.088 Uiso 1 1 calc R U . . .
H13B H 0.490875 0.232020 0.317738 0.088 Uiso 1 1 calc R U . . .
C14 C 0.6131(8) 0.2100(4) 0.2069(8) 0.074(3) Uani 1 1 d . . . . .
H14A H 0.550096 0.175042 0.166933 0.089 Uiso 1 1 calc R U . . .
H14B H 0.652401 0.240103 0.155239 0.089 Uiso 1 1 calc R U . . .
O14 O 0.8342(6) 0.0556(3) 0.2369(5) 0.0702(16) Uani 1 1 d . . . . .
C15 C 0.7179(8) 0.1659(4) 0.2736(8) 0.076(3) Uani 1 1 d . . . . .
H15 H 0.675205 0.131004 0.318505 0.091 Uiso 1 1 calc R U . . .
C16 C 0.8102(8) 0.2178(4) 0.3478(7) 0.066(2) Uani 1 1 d . . . . .
H16A H 0.873619 0.187121 0.395032 0.079 Uiso 1 1 calc R U . . .
H16B H 0.859069 0.250272 0.305358 0.079 Uiso 1 1 calc R U . . .
C17 C 0.7319(8) 0.2665(4) 0.4144(7) 0.060(2) Uani 1 1 d . . . . .
H17A H 0.685721 0.234070 0.459028 0.072 Uiso 1 1 calc R U . . .
H17B H 0.791702 0.299309 0.461320 0.072 Uiso 1 1 calc R U . . .
C18 C 0.8037(6) 0.1179(3) 0.2077(5) 0.0400(14) Uani 1 1 d . . . . .
O21 O 0.6379(4) 0.5144(2) 0.5099(3) 0.0388(9) Uani 1 1 d . . . . .
C21 C 0.7463(5) 0.4988(3) 0.5655(5) 0.0380(13) Uani 1 1 d . . . . .
C22 C 0.8697(5) 0.5188(3) 0.5234(5) 0.0382(13) Uani 1 1 d . . . . .
H22 H 0.858010 0.569229 0.489557 0.046 Uiso 1 1 calc R U . . .
O22 O 0.7479(4) 0.4663(3) 0.6522(4) 0.0480(11) Uani 1 1 d . . . . .
C23 C 0.9893(5) 0.5214(4) 0.6093(5) 0.0427(14) Uani 1 1 d . . . . .
H23A H 0.999696 0.472605 0.646009 0.051 Uiso 1 1 calc R U . . .
H23B H 0.976658 0.560132 0.661922 0.051 Uiso 1 1 calc R U . . .
C24 C 1.1122(6) 0.5390(3) 0.5621(5) 0.0416(14) Uani 1 1 d . . . . .
H24A H 1.188800 0.538130 0.618492 0.050 Uiso 1 1 calc R U . . .
H24B H 1.105255 0.589713 0.530835 0.050 Uiso 1 1 calc R U . . .
O1G O -0.081(3) 0.616(2) -0.038(3) 0.113(10) Uani 0.25 1 d . U P A -1
C1G C -0.006(4) 0.5749(19) 0.041(4) 0.093(12) Uani 0.25 1 d D U P A -1
H1G H 0.026573 0.594697 0.108981 0.111 Uiso 0.25 1 calc R U P A -1
N1G N 0.017(5) 0.5017(17) 0.0110(19) 0.057(5) Uani 0.25 1 d D U P A -1
C2G C -0.020(3) 0.480(2) -0.0943(18) 0.061(6) Uani 0.25 1 d D U P A -1
H2G1 H -0.103588 0.503074 -0.122246 0.092 Uiso 0.25 1 calc R U P A -1
H2G2 H -0.027305 0.425779 -0.098580 0.092 Uiso 0.25 1 calc R U P A -1
H2G3 H 0.046278 0.497157 -0.135908 0.092 Uiso 0.25 1 calc R U P A -1
C3G C 0.088(3) 0.4527(17) 0.0825(19) 0.058(6) Uani 0.25 1 d D U P A -1
H3G1 H 0.115247 0.478567 0.149658 0.087 Uiso 0.25 1 calc R U P A -1
H3G2 H 0.165401 0.435775 0.054084 0.087 Uiso 0.25 1 calc R U P A -1
H3G3 H 0.034275 0.409541 0.093904 0.087 Uiso 0.25 1 calc R U P A -1
N31 N 0.401(2) 0.5297(8) 0.1728(17) 0.046(2) Uani 0.3333 1 d D U P B 1
N32 N 0.384(4) 0.6660(13) 0.2609(18) 0.040(2) Uani 0.3333 1 d D U P B 1
C31 C 0.417(2) 0.4633(11) 0.1256(15) 0.050(3) Uani 0.3333 1 d D U P B 1
H31 H 0.469137 0.426179 0.164673 0.060 Uiso 0.3333 1 calc R U P B 1
C32 C 0.360(2) 0.4468(12) 0.0213(14) 0.056(2) Uani 0.3333 1 d D U P B 1
H32 H 0.358273 0.397367 -0.005868 0.067 Uiso 0.3333 1 calc R U P B 1
C33 C 0.305(2) 0.5071(10) -0.0410(16) 0.057(2) Uani 0.3333 1 d D U P B 1
H33 H 0.274707 0.499971 -0.113988 0.068 Uiso 0.3333 1 calc R U P B 1
C34 C 0.295(2) 0.5780(10) 0.0050(13) 0.054(2) Uani 0.3333 1 d D U P B 1
C35 C 0.225(2) 0.6351(10) -0.0545(17) 0.054(2) Uani 0.3333 1 d D U P B 1
H35 H 0.187336 0.626369 -0.125740 0.064 Uiso 0.3333 1 calc R U P B 1
C36 C 0.211(2) 0.7052(12) -0.0077(14) 0.052(2) Uani 0.3333 1 d D U P B 1
H36 H 0.163259 0.743995 -0.046620 0.062 Uiso 0.3333 1 calc R U P B 1
C37 C 0.270(3) 0.7172(9) 0.0976(14) 0.048(2) Uani 0.3333 1 d D U P B 1
C38 C 0.266(2) 0.7880(10) 0.1446(15) 0.047(2) Uani 0.3333 1 d D U P B 1
H38 H 0.222182 0.828558 0.106982 0.056 Uiso 0.3333 1 calc R U P B 1
C39 C 0.330(3) 0.7973(13) 0.2484(16) 0.046(2) Uani 0.3333 1 d D U P B 1
H39 H 0.340361 0.845649 0.279048 0.055 Uiso 0.3333 1 calc R U P B 1
C3A C 0.378(4) 0.7338(12) 0.3063(17) 0.043(2) Uani 0.3333 1 d D U P B 1
H3A H 0.407933 0.738771 0.379861 0.051 Uiso 0.3333 1 calc R U P B 1
C3B C 0.328(3) 0.6574(8) 0.1592(16) 0.043(2) Uani 0.3333 1 d D U P B 1
C3C C 0.343(2) 0.5868(8) 0.1134(13) 0.047(2) Uani 0.3333 1 d D U P B 1
N41 N 0.4181(18) 0.5515(8) 0.1697(15) 0.045(2) Uani 0.3333 1 d D U P B 2
N42 N 0.393(3) 0.6778(11) 0.2825(14) 0.040(2) Uani 0.3333 1 d D U P B 2
C41 C 0.442(2) 0.4895(10) 0.1145(13) 0.048(2) Uani 0.3333 1 d D U P B 2
H41 H 0.495289 0.451025 0.149149 0.058 Uiso 0.3333 1 calc R U P B 2
C42 C 0.390(2) 0.4808(10) 0.0072(13) 0.053(2) Uani 0.3333 1 d D U P B 2
H42 H 0.397664 0.435418 -0.029680 0.064 Uiso 0.3333 1 calc R U P B 2
C43 C 0.325(2) 0.5436(9) -0.0422(16) 0.053(2) Uani 0.3333 1 d D U P B 2
H43 H 0.292563 0.541256 -0.115558 0.063 Uiso 0.3333 1 calc R U P B 2
C44 C 0.306(2) 0.6100(9) 0.0132(12) 0.0507(19) Uani 0.3333 1 d D U P B 2
C45 C 0.241(2) 0.6722(9) -0.0387(16) 0.051(2) Uani 0.3333 1 d D U P B 2
H45 H 0.207120 0.670066 -0.111749 0.062 Uiso 0.3333 1 calc R U P B 2
C46 C 0.227(2) 0.7375(11) 0.0203(13) 0.052(2) Uani 0.3333 1 d D U P B 2
H46 H 0.182144 0.779565 -0.012076 0.062 Uiso 0.3333 1 calc R U P B 2
C47 C 0.282(2) 0.7394(10) 0.1277(13) 0.046(2) Uani 0.3333 1 d D U P B 2
C48 C 0.277(2) 0.8061(10) 0.1850(14) 0.044(2) Uani 0.3333 1 d D U P B 2
H48 H 0.236448 0.849030 0.151215 0.053 Uiso 0.3333 1 calc R U P B 2
C49 C 0.3324(19) 0.8094(11) 0.2921(14) 0.045(2) Uani 0.3333 1 d D U P B 2
H49 H 0.328802 0.853348 0.333137 0.054 Uiso 0.3333 1 calc R U P B 2
C4A C 0.393(3) 0.7436(10) 0.3346(17) 0.043(2) Uani 0.3333 1 d D U P B 2
H4A H 0.438152 0.745464 0.404930 0.052 Uiso 0.3333 1 calc R U P B 2
C4B C 0.344(2) 0.6781(9) 0.1787(14) 0.043(2) Uani 0.3333 1 d D U P B 2
C4C C 0.357(2) 0.6119(8) 0.1218(12) 0.046(2) Uani 0.3333 1 d D U P B 2
N51 N 0.3737(18) 0.5130(8) 0.1746(15) 0.045(2) Uani 0.3333 1 d D U P B 3
N52 N 0.374(3) 0.6546(12) 0.2451(17) 0.041(2) Uani 0.3333 1 d D U P B 3
C51 C 0.382(2) 0.4432(10) 0.1353(14) 0.049(2) Uani 0.3333 1 d D U P B 3
H51 H 0.432736 0.407048 0.177342 0.059 Uiso 0.3333 1 calc R U P B 3
C52 C 0.318(2) 0.4220(11) 0.0348(14) 0.056(3) Uani 0.3333 1 d D U P B 3
H52 H 0.314781 0.371005 0.014161 0.067 Uiso 0.3333 1 calc R U P B 3
C53 C 0.260(2) 0.4775(8) -0.0344(16) 0.055(2) Uani 0.3333 1 d D U P B 3
H53 H 0.225044 0.465647 -0.105240 0.066 Uiso 0.3333 1 calc R U P B 3
C54 C 0.256(2) 0.5510(8) 0.0039(13) 0.053(2) Uani 0.3333 1 d D U P B 3
C55 C 0.197(2) 0.6056(9) -0.0673(16) 0.055(2) Uani 0.3333 1 d D U P B 3
H55 H 0.160975 0.593578 -0.138038 0.066 Uiso 0.3333 1 calc R U P B 3
C56 C 0.193(2) 0.6787(10) -0.0277(15) 0.051(2) Uani 0.3333 1 d D U P B 3
H56 H 0.149371 0.716949 -0.070565 0.061 Uiso 0.3333 1 calc R U P B 3
C57 C 0.255(2) 0.6956(9) 0.0752(14) 0.048(2) Uani 0.3333 1 d D U P B 3
C58 C 0.258(2) 0.7695(10) 0.1124(14) 0.047(2) Uani 0.3333 1 d D U P B 3
H58 H 0.221157 0.808740 0.067361 0.057 Uiso 0.3333 1 calc R U P B 3
C59 C 0.314(3) 0.7850(12) 0.2167(14) 0.045(2) Uani 0.3333 1 d D U P B 3
H59 H 0.313525 0.834248 0.244350 0.054 Uiso 0.3333 1 calc R U P B 3
C5A C 0.372(3) 0.7259(11) 0.2791(17) 0.043(2) Uani 0.3333 1 d D U P B 3
H5A H 0.412595 0.736671 0.349044 0.051 Uiso 0.3333 1 calc R U P B 3
C5B C 0.315(3) 0.6406(8) 0.1452(15) 0.044(2) Uani 0.3333 1 d D U P B 3
C5C C 0.316(2) 0.5663(8) 0.1080(13) 0.048(2) Uani 0.3333 1 d D U P B 3

loop_
_atom_site_aniso_label
_atom_site_aniso_U_11
_atom_site_aniso_U_22
_atom_site_aniso_U_33
_atom_site_aniso_U_23
_atom_site_aniso_U_13
_atom_site_aniso_U_12
Tb1 0.03333(16) 0.03175(16) 0.04506(19) 0.00463(13) 0.02000(11) 0.00392(12)
O11 0.052(3) 0.039(2) 0.053(3) -0.005(2) 0.021(2) 0.0005(19)
C11 0.051(4) 0.035(3) 0.066(4) -0.007(3) 0.030(3) -0.004(3)
O12 0.053(3) 0.030(2) 0.074(3) -0.003(2) 0.035(2) 0.0068(18)
C12 0.053(4) 0.040(3) 0.081(5) -0.013(3) 0.034(4) -0.003(3)
O13 0.062(3) 0.038(2) 0.098(4) -0.009(3) 0.042(3) 0.003(2)
C13 0.046(4) 0.054(4) 0.128(8) -0.047(5) 0.039(5) -0.006(3)
C14 0.053(4) 0.057(4) 0.120(7) -0.045(5) 0.040(5) -0.003(4)
O14 0.080(4) 0.055(3) 0.090(4) -0.006(3) 0.057(3) 0.001(3)
C15 0.070(5) 0.044(4) 0.129(8) -0.023(5) 0.063(5) -0.011(4)
C16 0.068(5) 0.042(4) 0.099(6) -0.009(4) 0.046(5) 0.005(3)
C17 0.063(4) 0.038(3) 0.089(6) -0.006(4) 0.041(4) 0.003(3)
C18 0.039(3) 0.029(3) 0.059(4) -0.005(3) 0.032(3) -0.003(2)
O21 0.0272(19) 0.043(2) 0.049(2) 0.0048(19) 0.0156(18) 0.0007(16)
C21 0.029(3) 0.036(3) 0.052(4) -0.003(3) 0.014(2) 0.001(2)
C22 0.027(3) 0.040(3) 0.050(3) -0.004(3) 0.015(2) -0.003(2)
O22 0.036(2) 0.061(3) 0.050(3) 0.004(2) 0.015(2) 0.001(2)
C23 0.029(3) 0.053(3) 0.048(4) -0.012(3) 0.013(3) -0.004(2)
C24 0.030(3) 0.042(3) 0.055(4) -0.008(3) 0.011(3) -0.001(2)
O1G 0.111(13) 0.112(13) 0.120(13) -0.001(9) 0.034(9) 0.002(9)
C1G 0.090(15) 0.098(15) 0.094(15) 0.000(10) 0.030(10) -0.003(10)
N1G 0.069(15) 0.067(10) 0.037(9) 0.004(8) 0.020(9) 0.001(9)
C2G 0.068(15) 0.075(12) 0.044(10) 0.004(11) 0.019(11) 0.008(11)
C3G 0.073(15) 0.075(12) 0.029(9) 0.006(10) 0.017(10) -0.007(11)
N31 0.052(5) 0.039(5) 0.051(4) 0.003(4) 0.017(4) -0.005(4)
N32 0.040(4) 0.036(5) 0.048(5) 0.003(4) 0.021(4) -0.001(4)
C31 0.060(5) 0.040(5) 0.052(4) 0.000(4) 0.014(4) -0.011(4)
C32 0.067(5) 0.046(5) 0.056(4) 0.002(5) 0.012(4) -0.016(4)
C33 0.066(5) 0.047(5) 0.057(4) 0.005(5) 0.008(4) -0.014(4)
C34 0.062(4) 0.044(4) 0.055(4) 0.005(4) 0.010(4) -0.012(4)
C35 0.062(4) 0.042(5) 0.055(4) 0.007(4) 0.004(4) -0.012(4)
C36 0.059(4) 0.041(5) 0.056(4) 0.004(4) 0.006(4) -0.006(4)
C37 0.052(4) 0.040(4) 0.053(4) 0.004(4) 0.011(4) -0.003(4)
C38 0.048(4) 0.040(5) 0.053(5) 0.003(4) 0.014(4) -0.002(4)
C39 0.049(4) 0.039(5) 0.052(5) 0.005(4) 0.013(4) -0.001(4)
C3A 0.044(4) 0.038(4) 0.050(5) 0.006(4) 0.018(4) 0.000(4)
C3B 0.046(4) 0.037(4) 0.050(4) 0.005(4) 0.019(3) -0.003(4)
C3C 0.053(4) 0.040(4) 0.052(4) 0.005(4) 0.015(3) -0.007(4)
N41 0.049(4) 0.039(5) 0.049(4) 0.004(4) 0.018(4) -0.008(4)
N42 0.040(4) 0.037(5) 0.047(5) 0.003(4) 0.020(4) -0.001(4)
C41 0.059(5) 0.037(5) 0.050(4) 0.004(4) 0.015(4) -0.013(4)
C42 0.065(4) 0.041(5) 0.054(4) 0.004(4) 0.012(4) -0.014(4)
C43 0.063(4) 0.040(5) 0.054(4) 0.003(4) 0.006(4) -0.015(4)
C44 0.059(4) 0.040(4) 0.053(3) 0.005(4) 0.009(3) -0.010(4)
C45 0.059(4) 0.041(5) 0.053(4) 0.003(4) 0.005(4) -0.006(4)
C46 0.055(4) 0.043(5) 0.057(4) 0.004(4) 0.009(4) -0.005(4)
C47 0.049(4) 0.039(4) 0.053(4) 0.006(4) 0.013(4) -0.002(4)
C48 0.047(4) 0.039(5) 0.049(5) 0.006(5) 0.017(4) -0.003(4)
C49 0.048(4) 0.039(5) 0.051(5) 0.003(5) 0.019(5) 0.001(4)
C4A 0.045(4) 0.038(4) 0.050(5) 0.005(4) 0.017(4) 0.000(4)
C4B 0.045(3) 0.038(4) 0.051(4) 0.004(4) 0.017(3) -0.003(3)
C4C 0.051(4) 0.038(4) 0.051(4) 0.006(4) 0.017(3) -0.006(4)
N51 0.052(5) 0.035(5) 0.051(4) 0.005(4) 0.018(4) -0.007(4)
N52 0.042(4) 0.037(4) 0.049(4) 0.003(4) 0.020(4) -0.001(4)
C51 0.062(5) 0.038(5) 0.051(4) 0.004(4) 0.015(4) -0.011(4)
C52 0.068(5) 0.042(5) 0.057(5) 0.003(5) 0.011(4) -0.018(5)
C53 0.065(5) 0.043(5) 0.056(4) 0.002(5) 0.008(4) -0.019(4)
C54 0.062(4) 0.041(4) 0.055(4) 0.004(4) 0.008(4) -0.016(4)
C55 0.064(5) 0.043(5) 0.056(4) 0.006(4) 0.003(4) -0.013(4)
C56 0.057(4) 0.040(5) 0.054(4) 0.004(4) 0.005(4) -0.009(4)
C57 0.053(4) 0.039(4) 0.054(4) 0.005(4) 0.011(3) -0.005(4)
C58 0.050(4) 0.040(5) 0.054(4) 0.005(4) 0.013(4) -0.004(4)
C59 0.048(4) 0.040(4) 0.050(5) 0.004(4) 0.015(4) 0.000(4)
C5A 0.044(4) 0.038(4) 0.050(5) 0.004(4) 0.018(4) 0.001(4)
C5B 0.047(4) 0.038(4) 0.050(4) 0.005(4) 0.018(3) -0.006(3)
C5C 0.055(4) 0.039(4) 0.052(3) 0.005(4) 0.014(3) -0.009(4)

loop_
_atom_type_symbol
_atom_type_description
_atom_type_scat_dispersion_real
_atom_type_scat_dispersion_imag
_atom_type_scat_source
C C 0.0047 0.0022 'Calculated with ShelXle (H\"ubschle, 2011)'
H H 0.0000 0.0000 'Calculated with ShelXle (H\"ubschle, 2011)'
N N 0.0087 0.0044 'Calculated with ShelXle (H\"ubschle, 2011)'
O O 0.0147 0.0080 'Calculated with ShelXle (H\"ubschle, 2011)'
Tb Tb -0.1360 5.0669 'Calculated with ShelXle (H\"ubschle, 2011)'

loop_
_geom_angle_atom_site_label_1
_geom_angle_atom_site_label_2
_geom_angle_atom_site_label_3
_geom_angle
_geom_angle_site_symmetry_1
_geom_angle_site_symmetry_3
_geom_angle_publ_flag
O11 Tb1 O12 138.30(15) . 3_666 ?
O11 Tb1 O13 126.78(16) . 2_655 ?
O11 Tb1 O14 79.89(17) . 2_655 ?
O11 Tb1 O21 71.94(14) . 3_666 ?
O11 Tb1 O21 74.30(16) . . ?
O11 Tb1 O22 88.63(16) . 3_666 ?
O11 Tb1 N31 74.5(3) . . ?
O11 Tb1 N32 138.0(4) . . ?
O11 Tb1 N41 82.5(3) . . ?
O11 Tb1 N42 145.7(4) . . ?
O11 Tb1 N52 131.5(4) . . ?
O12 Tb1 O13 77.66(16) 3_666 2_655 ?
O12 Tb1 O14 130.10(18) 3_666 2_655 ?
O12 Tb1 O21 70.26(14) 3_666 3_666 ?
O12 Tb1 O22 81.72(16) 3_666 3_666 ?
O12 Tb1 N31 137.4(4) 3_666 . ?
O12 Tb1 N32 77.8(5) 3_666 . ?
O12 Tb1 N41 133.1(3) 3_666 . ?
O12 Tb1 N42 70.7(4) 3_666 . ?
O12 Tb1 N52 83.4(5) 3_666 . ?
O13 Tb1 O14 52.70(18) 2_655 2_655 ?
O13 Tb1 O21 141.64(16) 2_655 3_666 ?
O13 Tb1 O22 142.92(16) 2_655 3_666 ?
O13 Tb1 N31 104.9(4) 2_655 . ?
O13 Tb1 N32 71.3(9) 2_655 . ?
O13 Tb1 N41 95.6(4) 2_655 . ?
O13 Tb1 N42 67.3(6) 2_655 . ?
O13 Tb1 N52 75.8(7) 2_655 . ?
O14 Tb1 O21 149.20(16) 2_655 3_666 ?
O14 Tb1 O22 141.0(2) 2_655 3_666 ?
O14 Tb1 N31 69.7(5) 2_655 . ?
O14 Tb1 N32 89.5(10) 2_655 . ?
O14 Tb1 N41 65.0(4) 2_655 . ?
O14 Tb1 N42 92.0(7) 2_655 . ?
O14 Tb1 N52 88.6(8) 2_655 . ?
O21 Tb1 O12 78.46(15) . 3_666 ?
O21 Tb1 O13 80.48(17) . 2_655 ?
O21 Tb1 O14 87.71(19) . 2_655 ?
O21 Tb1 O21 73.10(14) . 3_666 ?
O21 Tb1 O22 124.97(14) . 3_666 ?
O21 Tb1 N31 112.9(4) 3_666 . ?
O21 Tb1 N31 144.1(4) . . ?
O21 Tb1 N32 146.3(5) . . ?
O21 Tb1 N32 119.8(10) 3_666 . ?
O21 Tb1 N41 121.6(4) 3_666 . ?
O21 Tb1 N41 146.9(4) . . ?
O21 Tb1 N42 118.4(7) 3_666 . ?
O21 Tb1 N42 139.1(4) . . ?
O21 Tb1 N52 152.7(5) . . ?
O21 Tb1 N52 119.3(8) 3_666 . ?
O22 Tb1 O21 51.89(15) 3_666 3_666 ?
O22 Tb1 N31 71.3(5) 3_666 . ?
O22 Tb1 N32 74.4(10) 3_666 . ?
O22 Tb1 N41 76.6(4) 3_666 . ?
O22 Tb1 N42 76.9(7) 3_666 . ?
O22 Tb1 N52 71.4(8) 3_666 . ?
N31 Tb1 N32 63.8(5) . . ?
N41 Tb1 N42 64.1(4) . . ?
C11 O11 Tb1 136.4(4) . . ?
O11 C11 C12 115.9(6) . . ?
O12 C11 O11 125.0(6) . . ?
O12 C11 C12 119.0(6) . . ?
C11 O12 Tb1 134.0(4) . 3_666 ?
C11 C12 H12 106.8 . . ?
C11 C12 C13 111.1(6) . . ?
C13 C12 H12 106.8 . . ?
C17 C12 C11 115.5(6) . . ?
C17 C12 H12 106.8 . . ?
C17 C12 C13 109.5(6) . . ?
C18 O13 Tb1 90.7(4) . 2_645 ?
C12 C13 H13A 109.4 . . ?
C12 C13 H13B 109.4 . . ?
C12 C13 C14 111.3(6) . . ?
H13A C13 H13B 108.0 . . ?
C14 C13 H13A 109.4 . . ?
C14 C13 H13B 109.4 . . ?
C13 C14 H14A 109.1 . . ?
C13 C14 H14B 109.1 . . ?
H14A C14 H14B 107.9 . . ?
C15 C14 C13 112.3(8) . . ?
C15 C14 H14A 109.1 . . ?
C15 C14 H14B 109.1 . . ?
C18 O14 Tb1 91.6(4) . 2_645 ?
C14 C15 H15 107.9 . . ?
C14 C15 C16 111.2(7) . . ?
C14 C15 C18 113.7(8) . . ?
C16 C15 H15 107.9 . . ?
C16 C15 C18 107.9(6) . . ?
C18 C15 H15 107.9 . . ?
C15 C16 H16A 109.6 . . ?
C15 C16 H16B 109.6 . . ?
H16A C16 H16B 108.1 . . ?
C17 C16 C15 110.4(6) . . ?
C17 C16 H16A 109.6 . . ?
C17 C16 H16B 109.6 . . ?
C12 C17 C16 110.1(7) . . ?
C12 C17 H17A 109.6 . . ?
C12 C17 H17B 109.6 . . ?
C16 C17 H17A 109.6 . . ?
C16 C17 H17B 109.6 . . ?
H17A C17 H17B 108.2 . . ?
O13 C18 Tb1 62.3(3) . 2_645 ?
O13 C18 C15 116.7(6) . . ?
O14 C18 Tb1 62.6(3) . 2_645 ?
O14 C18 O13 123.9(5) . . ?
O14 C18 C15 118.9(6) . . ?
C15 C18 Tb1 163.0(5) . 2_645 ?
Tb1 O21 Tb1 106.90(14) . 3_666 ?
C21 O21 Tb1 92.5(3) . 3_666 ?
C21 O21 Tb1 160.0(4) . . ?
O21 C21 Tb1 61.2(3) . 3_666 ?
O21 C21 C22 118.5(5) . . ?
C22 C21 Tb1 173.8(4) . 3_666 ?
O22 C21 Tb1 58.3(3) . 3_666 ?
O22 C21 O21 119.3(5) . . ?
O22 C21 C22 122.1(6) . . ?
C21 C22 H22 108.4 . . ?
C21 C22 C23 113.0(5) . . ?
C21 C22 C24 107.5(5) . 3_766 ?
C23 C22 H22 108.4 . . ?
C23 C22 C24 110.9(5) . 3_766 ?
C24 C22 H22 108.4 3_766 . ?
C21 O22 Tb1 95.9(4) . 3_666 ?
C22 C23 H23A 109.4 . . ?
C22 C23 H23B 109.4 . . ?
C22 C23 C24 111.0(5) . . ?
H23A C23 H23B 108.0 . . ?
C24 C23 H23A 109.4 . . ?
C24 C23 H23B 109.4 . . ?
C22 C24 H24A 109.6 3_766 . ?
C22 C24 H24B 109.6 3_766 . ?
C23 C24 C22 110.2(5) . 3_766 ?
C23 C24 H24A 109.6 . . ?
C23 C24 H24B 109.6 . . ?
H24A C24 H24B 108.1 . . ?
O1G C1G H1G 123.5 . . ?
O1G C1G N1G 113(4) . . ?
N1G C1G H1G 123.5 . . ?
C1G N1G C2G 120(3) . . ?
C3G N1G C1G 120.0(16) . . ?
C3G N1G C2G 120.1(16) . . ?
N1G C2G H2G1 109.5 . . ?
N1G C2G H2G2 109.5 . . ?
N1G C2G H2G3 109.5 . . ?
H2G1 C2G H2G2 109.5 . . ?
H2G1 C2G H2G3 109.5 . . ?
H2G2 C2G H2G3 109.5 . . ?
N1G C3G H3G1 109.5 . . ?
N1G C3G H3G2 109.5 . . ?
N1G C3G H3G3 109.5 . . ?
H3G1 C3G H3G2 109.5 . . ?
H3G1 C3G H3G3 109.5 . . ?
H3G2 C3G H3G3 109.5 . . ?
C31 N31 Tb1 122.3(13) . . ?
C31 N31 C3C 119(2) . . ?
C3C N31 Tb1 118.6(12) . . ?
C3A N32 Tb1 121.0(14) . . ?
C3A N32 C3B 118(2) . . ?
C3B N32 Tb1 120.5(13) . . ?
N31 C31 H31 118.5 . . ?
N31 C31 C32 123(2) . . ?
C32 C31 H31 118.5 . . ?
C31 C32 H32 121.6 . . ?
C33 C32 C31 117(2) . . ?
C33 C32 H32 121.6 . . ?
C32 C33 H33 119.9 . . ?
C34 C33 C32 120.1(18) . . ?
C34 C33 H33 119.9 . . ?
C33 C34 C35 119.4(15) . . ?
C33 C34 C3C 118.4(15) . . ?
C35 C34 C3C 121.7(16) . . ?
C34 C35 H35 120.2 . . ?
C36 C35 C34 119.6(19) . . ?
C36 C35 H35 120.2 . . ?
C35 C36 H36 120.4 . . ?
C35 C36 C37 119.1(18) . . ?
C37 C36 H36 120.4 . . ?
C36 C37 C3B 120.4(15) . . ?
C38 C37 C36 120.8(15) . . ?
C38 C37 C3B 118.7(15) . . ?
C37 C38 H38 120.8 . . ?
C39 C38 C37 118.3(18) . . ?
C39 C38 H38 120.8 . . ?
C38 C39 H39 120.5 . . ?
C38 C39 C3A 119(2) . . ?
C3A C39 H39 120.5 . . ?
N32 C3A C39 122(2) . . ?
N32 C3A H3A 118.9 . . ?
C39 C3A H3A 118.9 . . ?
N32 C3B C37 122.6(17) . . ?
N32 C3B C3C 116.3(15) . . ?
C37 C3B C3C 120.7(16) . . ?
N31 C3C C34 121.7(16) . . ?
N31 C3C C3B 120.5(15) . . ?
C34 C3C C3B 117.8(15) . . ?
C41 N41 Tb1 119.3(12) . . ?
C4C N41 Tb1 118.9(11) . . ?
C4C N41 C41 121.8(17) . . ?
C4A N42 Tb1 124.3(13) . . ?
C4B N42 Tb1 118.6(12) . . ?
C4B N42 C4A 117.1(18) . . ?
N41 C41 H41 119.2 . . ?
N41 C41 C42 121.7(19) . . ?
C42 C41 H41 119.2 . . ?
C41 C42 H42 122.0 . . ?
C41 C42 C43 115.9(18) . . ?
C43 C42 H42 122.0 . . ?
C42 C43 H43 118.7 . . ?
C42 C43 C44 122.5(18) . . ?
C44 C43 H43 118.7 . . ?
C43 C44 C45 121.2(14) . . ?
C4C C44 C43 117.2(15) . . ?
C4C C44 C45 121.6(15) . . ?
C44 C45 H45 120.7 . . ?
C46 C45 C44 118.6(18) . . ?
C46 C45 H45 120.7 . . ?
C45 C46 H46 120.4 . . ?
C47 C46 C45 119.2(18) . . ?
C47 C46 H46 120.4 . . ?
C48 C47 C46 119.5(17) . . ?
C4B C47 C46 122.0(16) . . ?
C4B C47 C48 118.5(15) . . ?
C47 C48 H48 119.8 . . ?
C47 C48 C49 120.3(17) . . ?
C49 C48 H48 119.8 . . ?
C48 C49 H49 122.1 . . ?
C48 C49 C4A 115.7(18) . . ?
C4A C49 H49 122.1 . . ?
N42 C4A C49 125(2) . . ?
N42 C4A H4A 117.7 . . ?
C49 C4A H4A 117.7 . . ?
N42 C4B C47 123.2(15) . . ?
N42 C4B C4C 117.1(15) . . ?
C47 C4B C4C 119.7(15) . . ?
N41 C4C C44 120.4(15) . . ?
N41 C4C C4B 120.8(15) . . ?
C4B C4C C44 118.7(14) . . ?
C51 N51 Tb1 123.6(12) . . ?
C51 N51 C5C 117.4(17) . . ?
C5C N51 Tb1 118.6(11) . . ?
C5A N52 Tb1 119.7(13) . . ?
C5A N52 C5B 117.0(19) . . ?
C5B N52 Tb1 123.3(13) . . ?
N51 C51 H51 118.6 . . ?
N51 C51 C52 122.9(19) . . ?
C52 C51 H51 118.6 . . ?
C51 C52 H52 120.5 . . ?
C53 C52 C51 119.0(18) . . ?
C53 C52 H52 120.5 . . ?
C52 C53 H53 120.8 . . ?
C52 C53 C54 118.3(17) . . ?
C54 C53 H53 120.8 . . ?
C53 C54 C55 117.1(14) . . ?
C53 C54 C5C 118.5(15) . . ?
C5C C54 C55 124.2(15) . . ?
C54 C55 H55 121.9 . . ?
C56 C55 C54 116.3(18) . . ?
C56 C55 H55 121.9 . . ?
C55 C56 H56 119.8 . . ?
C55 C56 C57 120.3(18) . . ?
C57 C56 H56 119.8 . . ?
C56 C57 C5B 122.7(15) . . ?
C58 C57 C56 120.1(14) . . ?
C58 C57 C5B 117.2(15) . . ?
C57 C58 H58 120.2 . . ?
C59 C58 C57 119.5(18) . . ?
C59 C58 H58 120.2 . . ?
C58 C59 H59 120.9 . . ?
C58 C59 C5A 118.3(19) . . ?
C5A C59 H59 120.9 . . ?
N52 C5A C59 124(2) . . ?
N52 C5A H5A 118.2 . . ?
C59 C5A H5A 118.2 . . ?
N52 C5B C57 124.4(16) . . ?
N52 C5B C5C 117.9(14) . . ?
C57 C5B C5C 117.7(14) . . ?
N51 C5C C54 123.2(15) . . ?
N51 C5C C5B 118.3(13) . . ?
C54 C5C C5B 118.5(14) . . ?

loop_
_geom_bond_atom_site_label_1
_geom_bond_atom_site_label_2
_geom_bond_distance
_geom_bond_site_symmetry_2
_geom_bond_publ_flag
Tb1 O11 2.321(4) . ?
Tb1 O12 2.383(4) 3_666 ?
Tb1 O13 2.439(5) 2_655 ?
Tb1 O14 2.445(5) 2_655 ?
Tb1 O21 2.326(4) . ?
Tb1 O21 2.518(4) 3_666 ?
Tb1 O22 2.455(4) 3_666 ?
Tb1 N31 2.55(2) . ?
Tb1 N32 2.57(3) . ?
Tb1 N41 2.525(19) . ?
Tb1 N42 2.60(2) . ?
Tb1 N52 2.55(2) . ?
O11 C11 1.285(8) . ?
C11 O12 1.272(8) . ?
C11 C12 1.529(8) . ?
C12 H12 1.0000 . ?
C12 C13 1.530(10) . ?
C12 C17 1.503(11) . ?
O13 C18 1.252(7) . ?
C13 H13A 0.9900 . ?
C13 H13B 0.9900 . ?
C13 C14 1.539(9) . ?
C14 H14A 0.9900 . ?
C14 H14B 0.9900 . ?
C14 C15 1.502(13) . ?
O14 C18 1.204(8) . ?
C15 H15 1.0000 . ?
C15 C16 1.552(12) . ?
C15 C18 1.576(8) . ?
C16 H16A 0.9900 . ?
C16 H16B 0.9900 . ?
C16 C17 1.539(9) . ?
C17 H17A 0.9900 . ?
C17 H17B 0.9900 . ?
O21 C21 1.270(7) . ?
C21 C22 1.511(7) . ?
C21 O22 1.252(8) . ?
C22 H22 1.0000 . ?
C22 C23 1.531(9) . ?
C22 C24 1.542(8) 3_766 ?
C23 H23A 0.9900 . ?
C23 H23B 0.9900 . ?
C23 C24 1.531(8) . ?
C24 H24A 0.9900 . ?
C24 H24B 0.9900 . ?
O1G C1G 1.39(5) . ?
C1G H1G 0.9500 . ?
C1G N1G 1.40(2) . ?
N1G C2G 1.40(2) . ?
N1G C3G 1.40(2) . ?
C2G H2G1 0.9800 . ?
C2G H2G2 0.9800 . ?
C2G H2G3 0.9800 . ?
C3G H3G1 0.9800 . ?
C3G H3G2 0.9800 . ?
C3G H3G3 0.9800 . ?
N31 C31 1.356(9) . ?
N31 C3C 1.359(8) . ?
N32 C3A 1.351(9) . ?
N32 C3B 1.354(8) . ?
C31 H31 0.9500 . ?
C31 C32 1.410(8) . ?
C32 H32 0.9500 . ?
C32 C33 1.409(8) . ?
C33 H33 0.9500 . ?
C33 C34 1.409(8) . ?
C34 C35 1.410(8) . ?
C34 C3C 1.412(8) . ?
C35 H35 0.9500 . ?
C35 C36 1.408(8) . ?
C36 H36 0.9500 . ?
C36 C37 1.410(8) . ?
C37 C38 1.406(8) . ?
C37 C3B 1.410(8) . ?
C38 H38 0.9500 . ?
C38 C39 1.402(8) . ?
C39 H39 0.9500 . ?
C39 C3A 1.408(8) . ?
C3A H3A 0.9500 . ?
C3B C3C 1.412(8) . ?
N41 C41 1.360(9) . ?
N41 C4C 1.355(9) . ?
N42 C4A 1.353(9) . ?
N42 C4B 1.351(9) . ?
C41 H41 0.9500 . ?
C41 C42 1.408(8) . ?
C42 H42 0.9500 . ?
C42 C43 1.410(8) . ?
C43 H43 0.9500 . ?
C43 C44 1.414(8) . ?
C44 C45 1.414(8) . ?
C44 C4C 1.412(8) . ?
C45 H45 0.9500 . ?
C45 C46 1.410(8) . ?
C46 H46 0.9500 . ?
C46 C47 1.408(8) . ?
C47 C48 1.405(8) . ?
C47 C4B 1.38(3) . ?
C48 H48 0.9500 . ?
C48 C49 1.406(8) . ?
C49 H49 0.9500 . ?
C49 C4A 1.407(8) . ?
C4A H4A 0.9500 . ?
C4B C4C 1.409(8) . ?
N51 C51 1.353(9) . ?
N51 C5C 1.359(9) . ?
N52 C5A 1.348(9) . ?
N52 C5B 1.356(8) . ?
C51 H51 0.9500 . ?
C51 C52 1.406(8) . ?
C52 H52 0.9500 . ?
C52 C53 1.404(8) . ?
C53 H53 0.9500 . ?
C53 C54 1.407(8) . ?
C54 C55 1.412(8) . ?
C54 C5C 1.412(8) . ?
C55 H55 0.9500 . ?
C55 C56 1.406(8) . ?
C56 H56 0.9500 . ?
C56 C57 1.409(8) . ?
C57 C58 1.406(8) . ?
C57 C5B 1.410(8) . ?
C58 H58 0.9500 . ?
C58 C59 1.403(8) . ?
C59 H59 0.9500 . ?
C59 C5A 1.406(8) . ?
C5A H5A 0.9500 . ?
C5B C5C 1.414(8) . ?
